data_2215116
loop_
_publ_author_name
'Wang, Hai-Bo'
'Yin, Jun'
'Xing, Zhi-Tao'

_publ_section_title
<i>N</i>-(2,6-Dimethylphenyl)-2-(2-{3-[4-(methylsulfonyl)phenyl]-1,2,4-oxadiazol-5-yl}phenoxy)acetamide
_journal_coeditor_code HB2487
_journal_issue 9
_journal_name_full 'Acta Crystallographica Section E'
_journal_page_first o3668
_journal_page_last o3668
_journal_paper_doi 10.1107/S1600536807036136
_journal_volume 63
_journal_year 2007
_chemical_formula_iupac 'C25 H23 N3 O5 S'
_chemical_formula_moiety 'C25 H23 N3 O5 S'
_chemical_formula_sum 'C25 H23 N3 O5 S'
_chemical_formula_weight 477.52
_chemical_name_systematic
;
N-(2,6-Dimethylphenyl)-
2-(2-{3-[4-(methylsulfonyl)phenyl]-1,2,4-oxadiazol-5-yl}phenoxy)acetamide
;
_space_group_IT_number 15
_symmetry_cell_setting monoclinic
_symmetry_space_group_name_Hall '-C 2yc'
_symmetry_space_group_name_H-M 'C 1 2/c 1'
_atom_sites_solution_hydrogens geom
_atom_sites_solution_primary direct
_atom_sites_solution_secondary difmap
_audit_creation_method SHELXL97
_cell_angle_alpha 90.00
_cell_angle_beta 117.58(3)
_cell_angle_gamma 90.00
_cell_formula_units_Z 8
_cell_length_a 28.848(6)
_cell_length_b 13.648(3)
_cell_length_c 13.562(3)
_cell_measurement_reflns_used 25
_cell_measurement_temperature 293(2)
_cell_measurement_theta_max 12
_cell_measurement_theta_min 9
_cell_volume 4733(2)
_computing_cell_refinement 'CAD-4 Software'
_computing_data_collection 'CAD-4 Software (Enraf--Nonius, 1989)'
_computing_data_reduction 'XCAD4 (Harms & Wocadlo, 1995)'
_computing_molecular_graphics 'SHELXTL (Siemens, 1996)'
_computing_publication_material 'PLATON (Spek, 2003)'
_computing_structure_refinement 'SHELXL97 (Sheldrick, 1997)'
_computing_structure_solution 'SHELXS97 (Sheldrick, 1997)'
_diffrn_ambient_temperature 293(2)
_diffrn_measured_fraction_theta_full 1.000
_diffrn_measured_fraction_theta_max 1.000
_diffrn_measurement_device_type 'Enraf--Nonius CAD-4'
_diffrn_measurement_method \w/2\q
_diffrn_radiation_monochromator graphite
_diffrn_radiation_source 'fine-focus sealed tube'
_diffrn_radiation_type MoK\a
_diffrn_radiation_wavelength 0.71073
_diffrn_reflns_av_R_equivalents 0.0466
_diffrn_reflns_av_sigmaI/netI 0.0981
_diffrn_reflns_limit_h_max 31
_diffrn_reflns_limit_h_min -35
_diffrn_reflns_limit_k_max 16
_diffrn_reflns_limit_k_min 0
_diffrn_reflns_limit_l_max 16
_diffrn_reflns_limit_l_min 0
_diffrn_reflns_number 4737
_diffrn_reflns_theta_full 25.97
_diffrn_reflns_theta_max 25.97
_diffrn_reflns_theta_min 1.59
_diffrn_standards_decay_% 0
_diffrn_standards_interval_count 200
_diffrn_standards_interval_time 2h
_diffrn_standards_number 3
_exptl_absorpt_coefficient_mu 0.178
_exptl_absorpt_correction_T_max 0.983
_exptl_absorpt_correction_T_min 0.979
_exptl_absorpt_correction_type psi-scan
_exptl_absorpt_process_details '(North <i>et al.</i>,  1968)'
_exptl_crystal_colour colourless
_exptl_crystal_density_diffrn 1.340
_exptl_crystal_density_method 'not measured'
_exptl_crystal_description block
_exptl_crystal_F_000 2000
_exptl_crystal_size_max 0.20
_exptl_crystal_size_mid 0.10
_exptl_crystal_size_min 0.10
_refine_diff_density_max 0.336
_refine_diff_density_min -0.386
_refine_ls_extinction_method none
_refine_ls_goodness_of_fit_ref 0.969
_refine_ls_hydrogen_treatment constr
_refine_ls_matrix_type full
_refine_ls_number_parameters 283
_refine_ls_number_reflns 4643
_refine_ls_number_restraints 146
_refine_ls_restrained_S_all 0.967
_refine_ls_R_factor_all 0.1804
_refine_ls_R_factor_gt 0.0750
_refine_ls_shift/su_max 0.000
_refine_ls_shift/su_mean 0.000
_refine_ls_structure_factor_coef Fsqd
_refine_ls_weighting_details 'calc w = 1/[\s^2^(Fo^2^)+(0.06P)^2^+P] where P=(Fo^2^+2Fc^2^)/3'
_refine_ls_weighting_scheme calc
_refine_ls_wR_factor_gt 0.1425
_refine_ls_wR_factor_ref 0.1781
_reflns_number_gt 3927
_reflns_number_total 4643
_reflns_threshold_expression I>2\s(I)
_cod_data_source_file hb2487.cif
_cod_data_source_block I
_cod_original_cell_volume 4733.(2)
_cod_original_sg_symbol_H-M 'C 2/c'
_cod_database_code 2215116
_cod_database_fobs_code 2215116

loop_
_symmetry_equiv_pos_as_xyz
'x, y, z'
'-x, y, -z+1/2'
'x+1/2, y+1/2, z'
'-x+1/2, y+1/2, -z+1/2'
'-x, -y, -z'
'x, -y, z-1/2'
'-x+1/2, -y+1/2, -z'
'x+1/2, -y+1/2, z-1/2'

loop_
_atom_site_type_symbol
_atom_site_label
_atom_site_fract_x
_atom_site_fract_y
_atom_site_fract_z
_atom_site_U_iso_or_equiv
_atom_site_adp_type
_atom_site_calc_flag
_atom_site_refinement_flags
_atom_site_occupancy
S S 0.14194(6) 0.18555(9) 0.81078(14) 0.0925(5) Uani d D 1
O O1 0.16502(17) 0.1933(3) 0.9251(4) 0.126 Uani d . 1
O O2 0.11504(16) 0.1004(3) 0.7585(4) 0.125 Uani d . 1
O O3 -0.06215(11) 0.6306(2) 0.5510(2) 0.060 Uani d . 1
O O4 0.06199(10) 0.8113(2) 0.6481(3) 0.0673(9) Uani d . 1
O O5 0.19856(11) 0.8304(2) 0.7637(3) 0.0934(13) Uani d . 1
N N1 -0.04744(14) 0.5304(3) 0.5690(3) 0.0643(11) Uani d . 1
N N2 0.02244(12) 0.6304(2) 0.6536(3) 0.0453(9) Uani d . 1
N N3 0.14383(11) 0.7053(2) 0.7465(3) 0.0481(9) Uani d . 1
H H3A 0.1118 0.6884 0.7242 0.058 Uiso calc R 1
C C1 0.1908(2) 0.2025(4) 0.7674(5) 0.108 Uani d D 1
H H1C 0.2148 0.1485 0.7927 0.163 Uiso calc R 1
H H1D 0.2094 0.2624 0.7983 0.163 Uiso calc R 1
H H1E 0.1747 0.2059 0.6877 0.163 Uiso calc R 1
C C2 0.10088(18) 0.2876(3) 0.7563(4) 0.0582(12) Uani d U 1
C C3 0.04852(19) 0.2760(3) 0.6783(4) 0.0619(13) Uani d U 1
H H3B 0.0351 0.2137 0.6536 0.074 Uiso calc R 1
C C4 0.01671(17) 0.3567(3) 0.6378(4) 0.0615(12) Uani d U 1
H H4A -0.0183 0.3489 0.5867 0.074 Uiso calc R 1
C C5 0.03657(15) 0.4475(3) 0.6726(3) 0.0446(10) Uani d U 1
C C6 0.08838(15) 0.4603(3) 0.7502(3) 0.0514(11) Uani d U 1
H H6A 0.1015 0.5231 0.7731 0.062 Uiso calc R 1
C C7 0.12050(17) 0.3807(3) 0.7934(4) 0.0640(13) Uani d U 1
H H7A 0.1551 0.3891 0.8469 0.077 Uiso calc R 1
C C8 0.00352(17) 0.5356(3) 0.6299(3) 0.0468(10) Uani d . 1
C C9 -0.01894(15) 0.6851(3) 0.6063(3) 0.0463(10) Uani d . 1
C C10 -0.02598(14) 0.7885(3) 0.5990(3) 0.0460(10) Uani d DU 1
C C11 -0.07551(15) 0.8299(3) 0.5674(4) 0.0607(12) Uani d U 1
H H11A -0.1043 0.7892 0.5476 0.073 Uiso calc R 1
C C12 -0.08211(19) 0.9311(4) 0.5653(4) 0.0719(14) Uani d U 1
H H12A -0.1153 0.9575 0.5423 0.086 Uiso calc R 1
C C13 -0.04122(19) 0.9897(3) 0.5960(4) 0.0657(13) Uani d U 1
H H13A -0.0456 1.0569 0.5992 0.079 Uiso calc R 1
C C14 0.00762(17) 0.9529(3) 0.6232(3) 0.0576(12) Uani d U 1
H H14A 0.0354 0.9958 0.6411 0.069 Uiso calc R 1
C C15 0.01587(15) 0.8543(3) 0.6243(3) 0.0459(10) Uani d DU 1
C C16 0.10881(14) 0.8666(3) 0.6885(4) 0.0538(11) Uani d . 1
H H16A 0.1104 0.9126 0.7446 0.065 Uiso calc R 1
H H16B 0.1095 0.9037 0.6281 0.065 Uiso calc R 1
C C17 0.15441(16) 0.7993(3) 0.7373(4) 0.0529(12) Uani d . 1
C C18 0.18426(14) 0.6307(3) 0.7926(3) 0.0416(9) Uani d U 1
C C19 0.20946(14) 0.6160(3) 0.9060(3) 0.0478(10) Uani d U 1
C C20 0.24727(16) 0.5436(3) 0.9441(4) 0.0659(13) Uani d U 1
H H20A 0.2655 0.5334 1.0205 0.079 Uiso calc R 1
C C21 0.25960(16) 0.4870(3) 0.8786(4) 0.0641(13) Uani d U 1
H H21A 0.2854 0.4392 0.9087 0.077 Uiso calc R 1
C C22 0.23276(17) 0.5023(3) 0.7657(4) 0.0633(12) Uani d U 1
H H22A 0.2398 0.4620 0.7189 0.076 Uiso calc R 1
C C23 0.19522(15) 0.5760(3) 0.7186(4) 0.0502(11) Uani d U 1
C C24 0.16793(17) 0.5935(4) 0.5952(4) 0.0819(16) Uani d . 1
H H24A 0.1800 0.5468 0.5593 0.123 Uiso calc R 1
H H24B 0.1754 0.6586 0.5799 0.123 Uiso calc R 1
H H24C 0.1309 0.5862 0.5676 0.123 Uiso calc R 1
C C25 0.19565(17) 0.6755(3) 0.9839(4) 0.0660(13) Uani d . 1
H H25A 0.1686 0.7216 0.9413 0.099 Uiso calc R 1
H H25B 0.2261 0.7102 1.0363 0.099 Uiso calc R 1
H H25C 0.1836 0.6323 1.0231 0.099 Uiso calc R 1

loop_
_atom_site_aniso_label
_atom_site_aniso_U_11
_atom_site_aniso_U_22
_atom_site_aniso_U_33
_atom_site_aniso_U_12
_atom_site_aniso_U_13
_atom_site_aniso_U_23
S 0.1070(12) 0.0509(8) 0.0930(12) 0.0056(8) 0.0237(10) -0.0028(8)
O1 0.126 0.126 0.126 0.000 0.059 0.000
O2 0.125 0.125 0.125 0.000 0.058 0.000
O3 0.060 0.060 0.060 0.000 0.028 0.000
O4 0.0303(15) 0.0592(18) 0.104(3) 0.0045(14) 0.0243(17) 0.0019(18)
O5 0.0352(18) 0.081(2) 0.139(3) -0.0110(16) 0.019(2) 0.033(2)
N1 0.045(2) 0.066(3) 0.079(3) -0.0122(19) 0.026(2) -0.003(2)
N2 0.0366(19) 0.051(2) 0.047(2) 0.0039(17) 0.0183(17) 0.0049(17)
N3 0.0237(17) 0.054(2) 0.063(2) 0.0083(15) 0.0174(17) 0.0154(18)
C1 0.108 0.108 0.108 0.000 0.050 0.000
C2 0.071(3) 0.044(2) 0.060(3) -0.011(2) 0.031(3) -0.008(2)
C3 0.082(3) 0.039(2) 0.064(3) -0.017(2) 0.033(3) -0.010(2)
C4 0.064(3) 0.064(3) 0.048(3) -0.016(2) 0.019(2) -0.006(2)
C5 0.045(2) 0.054(2) 0.039(3) -0.013(2) 0.023(2) 0.001(2)
C6 0.049(2) 0.049(2) 0.054(3) -0.006(2) 0.022(2) -0.007(2)
C7 0.062(3) 0.049(2) 0.068(3) -0.005(2) 0.019(2) 0.002(2)
C8 0.052(3) 0.053(3) 0.044(3) -0.005(2) 0.029(2) 0.001(2)
C9 0.036(2) 0.061(3) 0.047(3) -0.011(2) 0.024(2) -0.003(2)
C10 0.041(2) 0.063(3) 0.032(2) 0.0101(19) 0.015(2) 0.009(2)
C11 0.039(2) 0.072(3) 0.067(3) 0.013(2) 0.021(2) 0.009(3)
C12 0.066(3) 0.077(3) 0.070(4) 0.026(2) 0.030(3) 0.010(3)
C13 0.065(3) 0.056(3) 0.069(3) 0.022(2) 0.025(3) 0.020(2)
C14 0.064(3) 0.059(3) 0.051(3) 0.017(2) 0.028(2) 0.013(2)
C15 0.044(2) 0.054(2) 0.034(2) 0.0106(19) 0.013(2) 0.003(2)
C16 0.043(3) 0.056(3) 0.054(3) -0.010(2) 0.016(2) 0.009(2)
C17 0.043(3) 0.042(2) 0.056(3) -0.009(2) 0.007(2) 0.014(2)
C18 0.032(2) 0.043(2) 0.046(3) -0.0009(17) 0.0154(19) 0.003(2)
C19 0.039(2) 0.057(2) 0.044(3) 0.0027(19) 0.017(2) 0.008(2)
C20 0.049(3) 0.074(3) 0.065(3) 0.008(2) 0.018(2) 0.014(3)
C21 0.045(3) 0.061(3) 0.077(3) 0.010(2) 0.020(3) 0.009(3)
C22 0.062(3) 0.060(3) 0.075(3) 0.001(2) 0.038(3) -0.007(3)
C23 0.044(2) 0.062(3) 0.049(3) -0.009(2) 0.026(2) 0.001(2)
C24 0.065(3) 0.108(4) 0.060(4) 0.013(3) 0.018(3) -0.010(3)
C25 0.073(3) 0.070(3) 0.069(3) 0.000(3) 0.045(3) 0.002(3)

loop_
_atom_type_symbol
_atom_type_description
_atom_type_scat_dispersion_real
_atom_type_scat_dispersion_imag
_atom_type_scat_source
C C 0.0033 0.0016 'International Tables Vol C Tables 4.2.6.8 and 6.1.1.4'
H H 0.0000 0.0000 'International Tables Vol C Tables 4.2.6.8 and 6.1.1.4'
N N 0.0061 0.0033 'International Tables Vol C Tables 4.2.6.8 and 6.1.1.4'
O O 0.0106 0.0060 'International Tables Vol C Tables 4.2.6.8 and 6.1.1.4'
S S 0.1246 0.1234 'International Tables Vol C Tables 4.2.6.8 and 6.1.1.4'

loop_
_geom_angle_atom_site_label_1
_geom_angle_atom_site_label_2
_geom_angle_atom_site_label_3
_geom_angle
O1 S O2 120.0(3)
O1 S C2 107.0(2)
O2 S C2 109.8(2)
O1 S C1 108.6(3)
O2 S C1 106.3(3)
C2 S C1 104.0(2)
C9 O3 N1 108.2(3)
C15 O4 C16 121.3(3)
C8 N1 O3 102.4(3)
C9 N2 C8 104.5(3)
C17 N3 C18 122.6(3)
C17 N3 H3A 118.7
C18 N3 H3A 118.7
S C1 H1C 109.5
S C1 H1D 109.5
H1C C1 H1D 109.5
S C1 H1E 109.5
H1C C1 H1E 109.5
H1D C1 H1E 109.5
C7 C2 C3 119.7(4)
C7 C2 S 119.5(3)
C3 C2 S 120.8(3)
C4 C3 C2 120.1(4)
C4 C3 H3B 120.0
C2 C3 H3B 120.0
C5 C4 C3 119.8(4)
C5 C4 H4A 120.1
C3 C4 H4A 120.1
C4 C5 C6 120.9(4)
C4 C5 C8 121.1(4)
C6 C5 C8 118.0(4)
C7 C6 C5 120.2(4)
C7 C6 H6A 119.9
C5 C6 H6A 119.9
C6 C7 C2 119.3(4)
C6 C7 H7A 120.3
C2 C7 H7A 120.3
N1 C8 N2 113.8(4)
N1 C8 C5 122.3(4)
N2 C8 C5 123.8(4)
N2 C9 O3 111.1(3)
N2 C9 C10 132.4(4)
O3 C9 C10 116.4(4)
C11 C10 C15 116.8(4)
C11 C10 C9 120.8(4)
C15 C10 C9 122.3(3)
C12 C11 C10 121.0(4)
C12 C11 H11A 119.5
C10 C11 H11A 119.5
C13 C12 C11 119.9(4)
C13 C12 H12A 120.0
C11 C12 H12A 120.0
C12 C13 C14 121.2(4)
C12 C13 H13A 119.4
C14 C13 H13A 119.4
C15 C14 C13 120.9(4)
C15 C14 H14A 119.5
C13 C14 H14A 119.5
O4 C15 C14 125.3(4)
O4 C15 C10 114.8(3)
C14 C15 C10 119.9(4)
O4 C16 C17 109.4(3)
O4 C16 H16A 109.8
C17 C16 H16A 109.8
O4 C16 H16B 109.8
C17 C16 H16B 109.8
H16A C16 H16B 108.3
O5 C17 N3 123.7(4)
O5 C17 C16 120.1(3)
N3 C17 C16 116.2(3)
C19 C18 C23 123.0(4)
C19 C18 N3 119.1(4)
C23 C18 N3 117.9(4)
C18 C19 C20 116.0(4)
C18 C19 C25 121.6(4)
C20 C19 C25 122.4(4)
C21 C20 C19 124.7(5)
C21 C20 H20A 117.7
C19 C20 H20A 117.7
C20 C21 C22 117.7(4)
C20 C21 H21A 121.2
C22 C21 H21A 121.2
C21 C22 C23 122.3(4)
C21 C22 H22A 118.8
C23 C22 H22A 118.8
C22 C23 C18 116.2(4)
C22 C23 C24 121.2(4)
C18 C23 C24 122.6(4)
C23 C24 H24A 109.5
C23 C24 H24B 109.5
H24A C24 H24B 109.5
C23 C24 H24C 109.5
H24A C24 H24C 109.5
H24B C24 H24C 109.5
C19 C25 H25A 109.5
C19 C25 H25B 109.5
H25A C25 H25B 109.5
C19 C25 H25C 109.5
H25A C25 H25C 109.5
H25B C25 H25C 109.5

loop_
_geom_bond_atom_site_label_1
_geom_bond_atom_site_label_2
_geom_bond_distance
S O1 1.379(5)
S O2 1.395(4)
S C2 1.754(4)
S C1 1.777(5)
O3 C9 1.343(4)
O3 N1 1.420(4)
O4 C15 1.349(4)
O4 C16 1.417(4)
O5 C17 1.228(4)
N1 C8 1.313(5)
N2 C9 1.298(4)
N2 C8 1.383(5)
N3 C17 1.337(4)
N3 C18 1.453(4)
N3 H3A 0.8600
C1 H1C 0.9600
C1 H1D 0.9600
C1 H1E 0.9600
C2 C7 1.388(5)
C2 C3 1.395(6)
C3 C4 1.374(6)
C3 H3B 0.9300
C4 C5 1.356(5)
C4 H4A 0.9300
C5 C6 1.384(5)
C5 C8 1.476(5)
C6 C7 1.371(5)
C6 H6A 0.9300
C7 H7A 0.9300
C9 C10 1.422(5)
C10 C11 1.407(5)
C10 C15 1.413(5)
C11 C12 1.392(6)
C11 H11A 0.9300
C12 C13 1.322(6)
C12 H12A 0.9300
C13 C14 1.375(5)
C13 H13A 0.9300
C14 C15 1.366(5)
C14 H14A 0.9300
C16 C17 1.486(5)
C16 H16A 0.9700
C16 H16B 0.9700
C18 C19 1.378(5)
C18 C23 1.399(5)
C19 C20 1.382(5)
C19 C25 1.524(5)
C20 C21 1.343(6)
C20 H20A 0.9300
C21 C22 1.375(6)
C21 H21A 0.9300
C22 C23 1.398(5)
C22 H22A 0.9300
C23 C24 1.502(6)
C24 H24A 0.9600
C24 H24B 0.9600
C24 H24C 0.9600
C25 H25A 0.9600
C25 H25B 0.9600
C25 H25C 0.9600

loop_
_geom_hbond_atom_site_label_D
_geom_hbond_atom_site_label_H
_geom_hbond_atom_site_label_A
_geom_hbond_site_symmetry_A
_geom_hbond_distance_DH
_geom_hbond_distance_HA
_geom_hbond_distance_DA
_geom_hbond_angle_DHA
N3 H3A O4 . 0.86 2.14 2.556(5) 109
N3 H3A N2 . 0.86 2.43 3.288(5) 176
C3 H3B O2 . 0.93 2.59 2.946(7) 103
C6 H6A N2 . 0.93 2.56 2.901(5) 102
C14 H14A O2 1_565 0.93 2.54 3.429(7) 160
C16 H16A O2 1_565 0.97 2.57 3.310(6) 133
C25 H25A N3 . 0.96 2.41 2.883(6) 110

loop_
_geom_torsion_atom_site_label_1
_geom_torsion_atom_site_label_2
_geom_torsion_atom_site_label_3
_geom_torsion_atom_site_label_4
_geom_torsion
C9 O3 N1 C8 -2.3(4)
O1 S C2 C7 50.9(4)
O2 S C2 C7 -177.3(4)
C1 S C2 C7 -63.9(4)
O1 S C2 C3 -127.6(4)
O2 S C2 C3 4.2(5)
C1 S C2 C3 117.6(4)
C7 C2 C3 C4 0.5(7)
S C2 C3 C4 179.0(4)
C2 C3 C4 C5 1.1(7)
C3 C4 C5 C6 -1.2(7)
C3 C4 C5 C8 179.4(4)
C4 C5 C6 C7 -0.2(6)
C8 C5 C6 C7 179.2(4)
C5 C6 C7 C2 1.7(7)
C3 C2 C7 C6 -1.8(7)
S C2 C7 C6 179.6(4)
O3 N1 C8 N2 0.9(4)
O3 N1 C8 C5 178.2(3)
C9 N2 C8 N1 0.9(5)
C9 N2 C8 C5 -176.4(4)
C4 C5 C8 N1 9.5(6)
C6 C5 C8 N1 -169.9(4)
C4 C5 C8 N2 -173.5(4)
C6 C5 C8 N2 7.1(6)
C8 N2 C9 O3 -2.4(4)
C8 N2 C9 C10 -179.3(4)
N1 O3 C9 N2 3.1(4)
N1 O3 C9 C10 -179.5(3)
N2 C9 C10 C11 -163.6(4)
O3 C9 C10 C11 19.6(6)
N2 C9 C10 C15 15.4(7)
O3 C9 C10 C15 -161.4(4)
C15 C10 C11 C12 -2.2(6)
C9 C10 C11 C12 176.9(4)
C10 C11 C12 C13 -1.7(7)
C11 C12 C13 C14 4.4(8)
C12 C13 C14 C15 -3.1(7)
C16 O4 C15 C14 8.1(6)
C16 O4 C15 C10 -172.0(4)
C13 C14 C15 O4 178.8(4)
C13 C14 C15 C10 -1.0(6)
C11 C10 C15 O4 -176.4(4)
C9 C10 C15 O4 4.5(6)
C11 C10 C15 C14 3.5(6)
C9 C10 C15 C14 -175.6(4)
C15 O4 C16 C17 163.9(4)
C18 N3 C17 O5 2.2(7)
C18 N3 C17 C16 -180.0(4)
O4 C16 C17 O5 170.2(4)
O4 C16 C17 N3 -7.7(5)
C17 N3 C18 C19 86.6(5)
C17 N3 C18 C23 -94.3(5)
C23 C18 C19 C20 0.6(6)
N3 C18 C19 C20 179.7(3)
C23 C18 C19 C25 -178.6(4)
N3 C18 C19 C25 0.4(5)
C18 C19 C20 C21 -1.6(6)
C25 C19 C20 C21 177.7(4)
C19 C20 C21 C22 0.1(7)
C20 C21 C22 C23 2.5(7)
C21 C22 C23 C18 -3.3(6)
C21 C22 C23 C24 177.7(4)
C19 C18 C23 C22 1.7(6)
N3 C18 C23 C22 -177.4(3)
C19 C18 C23 C24 -179.3(4)
N3 C18 C23 C24 1.6(6)

loop_
_cod_related_entry_id
_cod_related_entry_database
_cod_related_entry_code
1 ChemSpider 21123613
